data_7233276
loop_
_publ_author_name
'Iman, Khushboo'
'Shahid, M.'
'Khan, M. Shahnawaz'
'Ahmad, Musheer'
'Sama, Farasha'

_publ_section_title
;
 Topology, magnetism and dye adsorption properties of metal organic
 frameworks (MOFs) synthesized from bench chemicals
;
_journal_issue 35
_journal_name_full CrystEngComm
_journal_page_first 5299
_journal_paper_doi 10.1039/C9CE01041F
_journal_volume 21
_journal_year 2019
_chemical_formula_moiety 'C10 H12 Cl2 Co N2 O10, C10 H8 N2'
_chemical_formula_sum 'C20 H20 Cl2 Co N4 O10'
_chemical_formula_weight 606.24
_space_group_crystal_system triclinic
_space_group_IT_number 2
_space_group_name_Hall '-P 1'
_space_group_name_H-M_alt 'P -1'
_symmetry_Int_Tables_number 2
_symmetry_space_group_name_Hall '-P 1'
_symmetry_space_group_name_H-M 'P -1'
_atom_sites_solution_primary iterative
_audit_creation_date 2019-06-19
_audit_creation_method
;
Olex2 1.2
(compiled 2018.05.29 svn.r3508 for OlexSys, GUI svn.r5506)
;
_audit_update_record
;
2019-07-04 deposited with the CCDC.    2019-07-26 downloaded from the CCDC.
;
_cell_angle_alpha 105.9650(10)
_cell_angle_beta 95.0730(10)
_cell_angle_gamma 109.2610(10)
_cell_formula_units_Z 1
_cell_length_a 7.4296(2)
_cell_length_b 8.7967(3)
_cell_length_c 10.0511(3)
_cell_measurement_reflns_used 6534
_cell_measurement_temperature 100(2)
_cell_measurement_theta_max 28.29
_cell_measurement_theta_min 2.59
_cell_volume 584.48(3)
_computing_cell_refinement 'SAINT V8.38A (?, 2016)'
_computing_data_reduction 'SAINT V8.38A (?, 2016)'
_computing_molecular_graphics 'Olex2 (Dolomanov et al., 2009)'
_computing_publication_material 'Olex2 (Dolomanov et al., 2009)'
_computing_structure_refinement 'olex2.refine (Bourhis et al., 2015)'
_computing_structure_solution 'olex2.solve (Bourhis et al., 2015)'
_diffrn_ambient_temperature 100(2)
_diffrn_measured_fraction_theta_full 0.9918
_diffrn_measured_fraction_theta_max 0.9918
_diffrn_measurement_device_type 'Bruker APEX-II CCD'
_diffrn_measurement_method '\f and \w scans'
_diffrn_radiation_type 'Mo K\a'
_diffrn_radiation_wavelength 0.71073
_diffrn_reflns_av_R_equivalents 0.0287
_diffrn_reflns_av_unetI/netI 0.0297
_diffrn_reflns_limit_h_max 9
_diffrn_reflns_limit_h_min -9
_diffrn_reflns_limit_k_max 11
_diffrn_reflns_limit_k_min -11
_diffrn_reflns_limit_l_max 13
_diffrn_reflns_limit_l_min -13
_diffrn_reflns_number 9447
_diffrn_reflns_theta_full 28.3159
_diffrn_reflns_theta_max 28.32
_diffrn_reflns_theta_min 2.96
_exptl_absorpt_coefficient_mu 1.029
_exptl_absorpt_correction_T_max 0.7457
_exptl_absorpt_correction_T_min 0.6608
_exptl_absorpt_correction_type multi-scan
_exptl_absorpt_process_details
;
SADABS-2016/2 (Bruker,2016/2) was used for absorption correction.
wR2(int) was 0.1140 before and 0.0449 after correction.
The Ratio of minimum to maximum transmission is 0.8861.
The \l/2 correction factor is Not present.
;
_exptl_crystal_colour red
_exptl_crystal_colour_primary red
_exptl_crystal_density_diffrn 1.7222
_exptl_crystal_description block
_exptl_crystal_F_000 309.8139
_exptl_crystal_size_max 0.37
_exptl_crystal_size_mid 0.28
_exptl_crystal_size_min 0.18
_refine_diff_density_max 0.4586
_refine_diff_density_min -0.4740
_refine_diff_density_rms 0.0748
_refine_ls_d_res_high 0.7492
_refine_ls_d_res_low 6.8757
_refine_ls_goodness_of_fit_ref 1.0715
_refine_ls_hydrogen_treatment mixed
_refine_ls_matrix_type full
_refine_ls_number_constraints 18
_refine_ls_number_parameters 175
_refine_ls_number_reflns 2889
_refine_ls_number_restraints 5
_refine_ls_restrained_S_all 1.0705
_refine_ls_R_factor_all 0.0315
_refine_ls_R_factor_gt 0.0275
_refine_ls_shift/su_max 0.0000
_refine_ls_shift/su_mean 0.0000
_refine_ls_structure_factor_coef Fsqd
_refine_ls_weighting_details 'w=1/[\s^2^(Fo^2^)+(0.0202P)^2^+0.5307P] where P=(Fo^2^+2Fc^2^)/3'
_refine_ls_weighting_scheme calc
_refine_ls_wR_factor_gt 0.0646
_refine_ls_wR_factor_ref 0.0672
_reflns_Friedel_coverage 0.0
_reflns_limit_h_max 9
_reflns_limit_h_min -9
_reflns_limit_k_max 11
_reflns_limit_k_min -11
_reflns_limit_l_max 13
_reflns_limit_l_min 0
_reflns_number_gt 2635
_reflns_number_total 2889
_reflns_threshold_expression I>=2u(I)
_cod_data_source_file c9ce01041f2.cif
_cod_data_source_block k4_0m
_cod_depositor_comments 'Adding full bibliography for 7233275--7233276.cif.'
_cod_database_code 7233276
_olex2_refinement_description
;
1. Fixed Uiso
 At 1.2 times of:
  All C(H) groups
 At 1.5 times of:
  All O(H,H) groups
2. Restrained distances
 O1-H1a = O1-H1b
 0.85 with sigma of 0.02
 H1a-H1b
 1.34 with sigma of 0.04
 Co1-H1a \\sim Co1-H1b
 with sigma of 0.02
3.a Aromatic/amide H refined with riding coordinates:
 C1(H1), C2(H2), C4(H4), C5(H5), C6(H6), C7(H7), C9(H9), C10(H10)
;
_olex2_submission_special_instructions 'No special instructions were received'

loop_
_space_group_symop_id
_space_group_symop_operation_xyz
1 x,y,z
2 -x,-y,-z

loop_
_atom_site_label
_atom_site_type_symbol
_atom_site_fract_x
_atom_site_fract_y
_atom_site_fract_z
_atom_site_U_iso_or_equiv
_atom_site_adp_type
_atom_site_occupancy
_atom_site_site_symmetry_order
_atom_site_refinement_flags_posn
_atom_site_refinement_flags_adp
_atom_site_refinement_flags_occupancy
Co1 Co 0.0 0.0 0.0 0.00776(8) Uani 1.000000 2 DS T P
Cl1 Cl -0.37105(5) -0.11522(5) 0.17036(4) 0.01222(9) Uani 1.000000 1 . . .
O1 O -0.13604(16) 0.15845(15) -0.02843(12) 0.0121(2) Uani 1.000000 1 D . .
H1a H -0.121(3) 0.199(2) -0.0947(19) 0.0182(3) Uiso 1.000000 1 DR . .
H1b H -0.247(2) 0.140(3) -0.015(2) 0.0182(3) Uiso 1.000000 1 DR . .
O2 O -0.19023(16) -0.11830(15) 0.12543(12) 0.0130(2) Uani 1.000000 1 . . .
O3 O -0.40283(19) 0.03299(17) 0.15609(14) 0.0221(3) Uani 1.000000 1 . . .
O4 O -0.52764(18) -0.26697(18) 0.08391(15) 0.0287(3) Uani 1.000000 1 . . .
O5 O -0.3525(2) -0.10790(17) 0.31521(13) 0.0214(3) Uani 1.000000 1 . . .
N1 N 0.18003(18) 0.19203(16) 0.18671(13) 0.0102(3) Uani 1.000000 1 . . .
C1 C 0.1892(2) 0.1603(2) 0.30975(17) 0.0132(3) Uani 1.000000 1 . . .
H1 H 0.1072(2) 0.0525(2) 0.31174(17) 0.0159(4) Uiso 1.000000 1 R . .
C2 C 0.3117(2) 0.2763(2) 0.43377(17) 0.0133(3) Uani 1.000000 1 . . .
H2 H 0.3128(2) 0.2475(2) 0.51820(17) 0.0160(4) Uiso 1.000000 1 R . .
C3 C 0.4335(2) 0.43560(18) 0.43429(15) 0.0095(3) Uani 1.000000 1 . . .
C4 C 0.4226(2) 0.4694(2) 0.30676(16) 0.0122(3) Uani 1.000000 1 . . .
H4 H 0.5022(2) 0.5766(2) 0.30204(16) 0.0147(4) Uiso 1.000000 1 R . .
C5 C 0.2957(2) 0.3467(2) 0.18717(16) 0.0127(3) Uani 1.000000 1 . . .
H5 H 0.2898(2) 0.3727(2) 0.10157(16) 0.0152(4) Uiso 1.000000 1 R . .
N2 N -0.0887(2) 0.29202(19) -0.24122(16) 0.0171(3) Uani 1.000000 1 . . .
C6 C 0.0509(3) 0.4455(2) -0.21127(18) 0.0190(3) Uani 1.000000 1 . . .
H6 H 0.1273(3) 0.4984(2) -0.11843(18) 0.0228(4) Uiso 1.000000 1 R . .
C7 C 0.0904(3) 0.5317(2) -0.30807(18) 0.0178(3) Uani 1.000000 1 . . .
H7 H 0.1905(3) 0.6412(2) -0.28101(18) 0.0214(4) Uiso 1.000000 1 R . .
C8 C -0.0182(2) 0.4564(2) -0.44587(17) 0.0126(3) Uani 1.000000 1 . . .
C9 C -0.1631(2) 0.2961(2) -0.47679(18) 0.0154(3) Uani 1.000000 1 . . .
H9 H -0.2408(2) 0.2390(2) -0.56901(18) 0.0185(4) Uiso 1.000000 1 R . .
C10 C -0.1934(2) 0.2207(2) -0.37280(19) 0.0167(3) Uani 1.000000 1 . . .
H10 H -0.2942(2) 0.1120(2) -0.39608(19) 0.0201(4) Uiso 1.000000 1 R . .

loop_
_atom_site_aniso_label
_atom_site_aniso_U_11
_atom_site_aniso_U_22
_atom_site_aniso_U_33
_atom_site_aniso_U_12
_atom_site_aniso_U_13
_atom_site_aniso_U_23
Co1 0.00762(14) 0.00743(14) 0.00578(14) 0.00098(11) -0.00078(10) 0.00128(10)
Cl1 0.00980(17) 0.01507(18) 0.01021(18) 0.00225(14) 0.00251(13) 0.00440(14)
O1 0.0121(5) 0.0157(5) 0.0111(5) 0.0060(5) 0.0030(4) 0.0069(4)
O2 0.0098(5) 0.0171(6) 0.0127(5) 0.0036(4) 0.0041(4) 0.0071(4)
O3 0.0260(7) 0.0280(7) 0.0234(7) 0.0173(6) 0.0095(5) 0.0149(6)
O4 0.0106(6) 0.0258(7) 0.0313(8) -0.0045(5) -0.0006(5) -0.0038(6)
O5 0.0322(7) 0.0247(7) 0.0122(6) 0.0108(6) 0.0108(5) 0.0110(5)
N1 0.0104(6) 0.0092(6) 0.0079(6) 0.0018(5) -0.0006(5) 0.0011(5)
C1 0.0148(7) 0.0095(7) 0.0113(7) 0.0002(6) -0.0019(6) 0.0038(6)
C2 0.0165(7) 0.0108(7) 0.0090(7) 0.0008(6) -0.0014(6) 0.0042(6)
C3 0.0093(7) 0.0085(7) 0.0080(7) 0.0025(6) -0.0005(5) 0.0003(6)
C4 0.0132(7) 0.0093(7) 0.0100(7) -0.0001(6) 0.0003(6) 0.0024(6)
C5 0.0150(7) 0.0112(7) 0.0081(7) 0.0014(6) 0.0005(6) 0.0023(6)
N2 0.0214(7) 0.0190(7) 0.0185(7) 0.0115(6) 0.0083(6) 0.0113(6)
C6 0.0258(9) 0.0187(8) 0.0136(8) 0.0079(7) 0.0034(7) 0.0074(7)
C7 0.0213(8) 0.0150(8) 0.0153(8) 0.0034(7) 0.0028(6) 0.0061(6)
C8 0.0155(7) 0.0127(7) 0.0136(8) 0.0079(6) 0.0065(6) 0.0061(6)
C9 0.0167(8) 0.0147(8) 0.0154(8) 0.0057(6) 0.0031(6) 0.0058(6)
C10 0.0170(8) 0.0152(8) 0.0214(9) 0.0061(6) 0.0063(6) 0.0102(7)

loop_
_atom_type_symbol
_atom_type_scat_dispersion_real
_atom_type_scat_dispersion_imag
_atom_type_scat_Cromer_Mann_a1
_atom_type_scat_Cromer_Mann_a2
_atom_type_scat_Cromer_Mann_a3
_atom_type_scat_Cromer_Mann_a4
_atom_type_scat_Cromer_Mann_b1
_atom_type_scat_Cromer_Mann_b2
_atom_type_scat_Cromer_Mann_b3
_atom_type_scat_Cromer_Mann_b4
_atom_type_scat_Cromer_Mann_c
_atom_type_scat_source
_atom_type_scat_dispersion_source
C 0.00347 0.00161 2.31000 1.02000 1.58860 0.86500 20.84390 10.20750 0.56870 51.65120 0.215599998832 'International Tables Volume C Table 6.1.1.4 (pp. 500-502)' 'Henke, Gullikson and Davis, At. Data and Nucl. Data Tables, 1993, 54, 2'
Co 0.35655 0.96576 12.28410 7.34090 4.00340 2.34880 4.27910 0.27840 13.53590 71.16920 1.01180005074 'International Tables Volume C Table 6.1.1.4 (pp. 500-502)' 'Henke, Gullikson and Davis, At. Data and Nucl. Data Tables, 1993, 54, 2'
Cl 0.14873 0.16029 11.46040 7.19640 6.25560 1.64550 0.01040 1.16620 18.51940 47.77840 -9.55739974976 'International Tables Volume C Table 6.1.1.4 (pp. 500-502)' 'Henke, Gullikson and Davis, At. Data and Nucl. Data Tables, 1993, 54, 2'
H 0.00000 0.00000 0.49300 0.32291 0.14019 0.04081 10.51090 26.12570 3.14236 57.79970 0.0030380000826 'International Tables Volume C Table 6.1.1.4 (pp. 500-502)' 'Henke, Gullikson and Davis, At. Data and Nucl. Data Tables, 1993, 54, 2'
O 0.01158 0.00611 3.04850 2.28680 1.54630 0.86700 13.27710 5.70110 0.32390 32.90890 0.250800013542 'International Tables Volume C Table 6.1.1.4 (pp. 500-502)' 'Henke, Gullikson and Davis, At. Data and Nucl. Data Tables, 1993, 54, 2'
N 0.00653 0.00323 12.21260 3.13220 2.01250 1.16630 0.00570 9.89330 28.99750 0.58260 -11.5290002823 'International Tables Volume C Table 6.1.1.4 (pp. 500-502)' 'Henke, Gullikson and Davis, At. Data and Nucl. Data Tables, 1993, 54, 2'

loop_
_geom_angle_atom_site_label_1
_geom_angle_atom_site_label_2
_geom_angle_atom_site_label_3
_geom_angle
_geom_angle_site_symmetry_1
_geom_angle_site_symmetry_3
_geom_angle_publ_flag
O1 Co1 O1 180.0 2 . y
O2 Co1 O1 82.64(4) 2 . y
O2 Co1 O1 97.36(4) . . y
O2 Co1 O1 82.64(4) . 2 y
O2 Co1 O1 97.36(4) 2 2 y
O2 Co1 O2 180.0 2 . y
N1 Co1 O1 90.39(5) . 2 y
N1 Co1 O1 89.61(5) . . y
N1 Co1 O1 89.61(5) 2 2 y
N1 Co1 O1 90.39(5) 2 . y
N1 Co1 O2 90.01(5) 2 . y
N1 Co1 O2 89.99(5) . . y
N1 Co1 O2 90.01(5) . 2 y
N1 Co1 O2 89.99(5) 2 2 y
N1 Co1 N1 180.0 2 . y
O3 Cl1 O2 109.40(7) . . ?
O4 Cl1 O2 108.65(7) . . ?
O4 Cl1 O3 110.39(9) . . ?
O5 Cl1 O2 108.10(7) . . ?
O5 Cl1 O3 109.81(8) . . ?
O5 Cl1 O4 110.44(8) . . ?
H1a O1 Co1 120.8(13) . 2 ?
H1b O1 Co1 119.8(14) . 2 ?
H1b O1 H1a 109.2(18) . . ?
Cl1 O2 Co1 136.79(7) . 2 ?
C1 N1 Co1 120.39(10) . . ?
C5 N1 Co1 122.43(10) . . ?
C5 N1 C1 117.11(13) . . ?
H1 C1 N1 118.28(9) . . ?
C2 C1 N1 123.43(14) . . ?
C2 C1 H1 118.28(9) . . ?
H2 C2 C1 120.18(9) . . ?
C3 C2 C1 119.64(14) . . ?
C3 C2 H2 120.18(9) . . ?
C3 C3 C2 121.32(17) 2_666 . ?
C4 C3 C2 116.99(13) . . ?
H4 C4 C3 120.05(9) . . ?
C5 C4 C3 119.90(14) . . ?
C5 C4 H4 120.05(9) . . ?
C4 C5 N1 122.91(14) . . ?
H5 C5 N1 118.54(9) . . ?
H5 C5 C4 118.54(9) . . ?
C10 N2 C6 116.81(15) . . ?
H6 C6 N2 118.19(10) . . ?
C7 C6 N2 123.63(16) . . ?
C7 C6 H6 118.19(10) . . ?
H7 C7 C6 120.25(10) . . ?
C8 C7 C6 119.51(16) . . ?
C8 C7 H7 120.25(9) . . ?
C8 C8 C7 121.70(18) 2_564 . ?
C9 C8 C7 116.68(14) . . ?
H9 C9 C8 120.13(9) . . ?
C10 C9 C8 119.74(16) . . ?
C10 C9 H9 120.13(10) . . ?
C9 C10 N2 123.63(16) . . ?
H10 C10 N2 118.19(9) . . ?
H10 C10 C9 118.19(10) . . ?

loop_
_geom_bond_atom_site_label_1
_geom_bond_atom_site_label_2
_geom_bond_distance
_geom_bond_site_symmetry_2
_geom_bond_publ_flag
Co1 O1 2.0355(11) . y
Co1 O1 2.0355(11) 2 y
Co1 O2 2.1763(11) 2 y
Co1 O2 2.1763(11) . y
Co1 N1 2.1180(13) 2 y
Co1 N1 2.1180(13) . y
Cl1 O2 1.4609(11) . ?
Cl1 O3 1.4408(13) . ?
Cl1 O4 1.4314(13) . ?
Cl1 O5 1.4317(12) . ?
O1 H1a 0.837(14) . ?
O1 H1b 0.815(14) . ?
N1 C1 1.341(2) . ?
N1 C5 1.347(2) . ?
C1 H1 0.9500 . ?
C1 C2 1.382(2) . ?
C2 H2 0.9500 . ?
C2 C3 1.394(2) . ?
C3 C3 1.487(3) 2_666 ?
C3 C4 1.395(2) . ?
C4 H4 0.9500 . ?
C4 C5 1.383(2) . ?
C5 H5 0.9500 . ?
N2 C6 1.337(2) . ?
N2 C10 1.337(2) . ?
C6 H6 0.9500 . ?
C6 C7 1.385(2) . ?
C7 H7 0.9500 . ?
C7 C8 1.397(2) . ?
C8 C8 1.489(3) 2_564 ?
C8 C9 1.394(2) . ?
C9 H9 0.9500 . ?
C9 C10 1.382(2) . ?
C10 H10 0.9500 . ?

loop_
_geom_hbond_atom_site_label_D
_geom_hbond_atom_site_label_H
_geom_hbond_atom_site_label_A
_geom_hbond_distance_DH
_geom_hbond_distance_HA
_geom_hbond_distance_DA
_geom_hbond_angle_DHA
O1 H1a N2 0.837(14) 1.869(14) 2.7058(18) 179(2)

loop_
_restr_distance_atom_site_label_1
_restr_distance_atom_site_label_2
_restr_distance_site_symmetry_2
_restr_distance_target
_restr_distance_target_weight_param
_restr_distance_diff
O1 H1a 1 0.8500 0.0200 0.0132
O1 H1b 1 0.8500 0.0200 0.0353
H1a H1b 1 1.3400 0.0400 -0.0062

loop_
_restr_equal_distance_atom_site_label_1
_restr_equal_distance_atom_site_label_2
_restr_equal_distance_site_symmetry_2
_restr_equal_distance_class_id
Co1 H1a 1 1
Co1 H1b 1 1

loop_
_restr_equal_distance_class_class_id
_restr_equal_distance_class_target_weight_param
_restr_equal_distance_class_average
_restr_equal_distance_class_esd
_restr_equal_distance_class_diff_max
1 0.0200 2.5537 0.0130 0.0130
